data_7203171
loop_
_publ_author_name
'Covelo, Berta'
'Carballo, Rosa'
'V\'azquez-L\'opez, Ezequiel M.'
'Garc\'ia-Mart\'inez, Emilia'
'Casti\~neiras, Alfonso'
'Balboa, Susana'
'Nicl\'os, Juan'

_publ_section_title
;
 Supramolecular architectures of neutral and cationic complexes of
 transition metals with lactate and 1,10-phenanthroline
;
_journal_issue 2
_journal_name_full CrystEngComm
_journal_page_first 167
_journal_paper_doi 10.1039/b515539h
_journal_volume 8
_journal_year 2006
_chemical_formula_sum 'C18 H18 N2 O6 Zn'
_chemical_formula_weight 423.71
_chemical_name_systematic
;
?
;
_space_group_IT_number 18
_symmetry_cell_setting orthorhombic
_symmetry_space_group_name_Hall 'P 2 2ab'
_symmetry_space_group_name_H-M 'P 21 21 2'
_atom_sites_solution_hydrogens geom
_atom_sites_solution_primary direct
_atom_sites_solution_secondary difmap
_audit_creation_method SHELXL-97
_cell_angle_alpha 90.00
_cell_angle_beta 90.00
_cell_angle_gamma 90.00
_cell_formula_units_Z 4
_cell_length_a 11.325(2)
_cell_length_b 16.241(3)
_cell_length_c 9.881(2)
_cell_measurement_temperature 293(2)
_cell_volume 1817.4(6)
_computing_cell_refinement 'Bruker SMART'
_computing_data_collection 'Bruker SMART'
_computing_data_reduction 'Bruker SHELXTL'
_computing_molecular_graphics 'Bruker SHELXTL'
_computing_publication_material 'Bruker SHELXTL'
_computing_structure_refinement 'SHELXL-97 (Sheldrick, 1997)'
_computing_structure_solution 'SHELXS-97 (Sheldrick, 1990)'
_diffrn_ambient_temperature 293(2)
_diffrn_measured_fraction_theta_full 0.980
_diffrn_measured_fraction_theta_max 0.980
_diffrn_measurement_device_type 'CCD area detector'
_diffrn_measurement_method 'phi and omega scans'
_diffrn_radiation_monochromator graphite
_diffrn_radiation_source 'fine-focus sealed tube'
_diffrn_radiation_type MoK\a
_diffrn_radiation_wavelength 0.71073
_diffrn_reflns_av_R_equivalents 0.0497
_diffrn_reflns_av_sigmaI/netI 0.1014
_diffrn_reflns_limit_h_max 14
_diffrn_reflns_limit_h_min -13
_diffrn_reflns_limit_k_max 21
_diffrn_reflns_limit_k_min -19
_diffrn_reflns_limit_l_max 13
_diffrn_reflns_limit_l_min -12
_diffrn_reflns_number 11059
_diffrn_reflns_theta_full 27.97
_diffrn_reflns_theta_max 27.97
_diffrn_reflns_theta_min 2.06
_exptl_absorpt_coefficient_mu 1.389
_exptl_absorpt_correction_T_max 1.0000
_exptl_absorpt_correction_T_min 0.9067
_exptl_absorpt_correction_type multi-scan
_exptl_crystal_colour colourless
_exptl_crystal_density_diffrn 1.549
_exptl_crystal_density_method 'not measured'
_exptl_crystal_description prism
_exptl_crystal_F_000 872
_exptl_crystal_size_max 0.28
_exptl_crystal_size_mid 0.12
_exptl_crystal_size_min 0.09
_refine_diff_density_max 0.582
_refine_diff_density_min -0.293
_refine_diff_density_rms 0.052
_refine_ls_abs_structure_details 'Flack H D (1983), Acta Cryst. A39, 876-881'
_refine_ls_abs_structure_Flack 0.024(15)
_refine_ls_extinction_method none
_refine_ls_goodness_of_fit_ref 0.809
_refine_ls_hydrogen_treatment mixed
_refine_ls_matrix_type full
_refine_ls_number_parameters 256
_refine_ls_number_reflns 4180
_refine_ls_number_restraints 2
_refine_ls_restrained_S_all 0.809
_refine_ls_R_factor_all 0.0861
_refine_ls_R_factor_gt 0.0375
_refine_ls_shift/su_max 0.001
_refine_ls_shift/su_mean 0.000
_refine_ls_structure_factor_coef Fsqd
_refine_ls_weighting_details 'calc w=1/[\s^2^(Fo^2^)+(0.0120P)^2^+0.0000P] where P=(Fo^2^+2Fc^2^)/3'
_refine_ls_weighting_scheme calc
_refine_ls_wR_factor_gt 0.0491
_refine_ls_wR_factor_ref 0.0556
_reflns_number_gt 2470
_reflns_number_total 4180
_reflns_threshold_expression >2sigma(I)
_cod_data_source_file b515539h.txt
_cod_data_source_block znslphen
_cod_depositor_comments
;
The following automatic conversions were performed:
'_symmetry_cell_setting' value 'Orthorhombic' changed to 'orthorhombic'
according to '/home/saulius/struct/CIF-dictionaries/cif_core.dic'
dictionary named 'cif_core.dic' version 2.4.1 from 2010-06-29.

Automatic conversion script
Id: cif_fix_enum 1527 2010-12-29 10:47:43Z saulius 
;
_cod_original_cell_volume 1817.2(6)
_cod_original_sg_symbol_H-M P2(1)2(1)2
_cod_database_code 7203171

loop_
_symmetry_equiv_pos_as_xyz
'x, y, z'
'-x, -y, z'
'-x+1/2, y+1/2, -z'
'x+1/2, -y+1/2, -z'

loop_
_atom_site_label
_atom_site_type_symbol
_atom_site_fract_x
_atom_site_fract_y
_atom_site_fract_z
_atom_site_U_iso_or_equiv
_atom_site_adp_type
_atom_site_occupancy
_atom_site_symmetry_multiplicity
_atom_site_calc_flag
_atom_site_refinement_flags
_atom_site_disorder_assembly
_atom_site_disorder_group
Zn1 Zn 0.0000 0.0000 0.86212(4) 0.03514(15) Uani 1 2 d S . .
O11 O 0.1517(2) 0.06550(16) 0.8303(2) 0.0423(7) Uani 1 1 d . . .
O12 O 0.2413(2) 0.1625(2) 0.7081(3) 0.0553(13) Uani 1 1 d . . .
O13 O -0.0536(2) 0.09306(16) 0.7216(2) 0.0364(7) Uani 1 1 d D . .
C11 C 0.1523(3) 0.1233(2) 0.7469(4) 0.0345(10) Uani 1 1 d . . .
C12 C 0.0348(3) 0.1511(2) 0.6849(4) 0.0387(10) Uani 1 1 d . . .
H12 H 0.0429 0.1507 0.5861 0.046 Uiso 1 1 calc R . .
C13 C 0.0049(5) 0.2373(2) 0.7292(4) 0.0976(15) Uani 1 1 d . . .
H13A H -0.0697 0.2531 0.6913 0.146 Uiso 1 1 calc R . .
H13B H 0.0651 0.2745 0.6984 0.146 Uiso 1 1 calc R . .
H13C H 0.0004 0.2393 0.8262 0.146 Uiso 1 1 calc R . .
N1 N -0.0826(3) 0.0595(2) 1.0329(3) 0.0472(9) Uani 1 1 d . . .
C14 C -0.1675(4) 0.1150(3) 1.0315(5) 0.0638(14) Uani 1 1 d . . .
H14 H -0.1943 0.1345 0.9485 0.077 Uiso 1 1 calc R . .
C15 C -0.2192(5) 0.1461(4) 1.1509(6) 0.092(2) Uani 1 1 d . . .
H15 H -0.2788 0.1854 1.1467 0.110 Uiso 1 1 calc R . .
C16 C -0.1803(6) 0.1173(4) 1.2722(6) 0.105(3) Uani 1 1 d . . .
H16 H -0.2143 0.1368 1.3517 0.126 Uiso 1 1 calc R . .
C17 C -0.0899(5) 0.0589(4) 1.2788(5) 0.0830(19) Uani 1 1 d . . .
C18 C -0.0452(3) 0.0306(2) 1.1544(4) 0.0524(15) Uani 1 1 d . . .
C19 C -0.0429(5) 0.0266(5) 1.4023(4) 0.124(5) Uani 1 1 d . . .
H19 H -0.0745 0.0439 1.4844 0.149 Uiso 1 1 calc R . .
H13 H -0.120(2) 0.117(2) 0.699(4) 0.064(16) Uiso 1 1 d D . .
Zn2 Zn 0.5000 0.0000 0.55450(4) 0.03610(15) Uani 1 2 d S . .
O21 O 0.6535(2) 0.06188(17) 0.5905(2) 0.0459(7) Uani 1 1 d . . .
O22 O 0.7421(2) 0.1656(2) 0.6956(4) 0.0589(13) Uani 1 1 d . . .
O23 O 0.4489(2) 0.09622(16) 0.6903(3) 0.0392(7) Uani 1 1 d D . .
C21 C 0.6529(3) 0.1262(3) 0.6596(4) 0.0393(11) Uani 1 1 d . . .
C22 C 0.5326(3) 0.1614(2) 0.7007(4) 0.0376(10) Uani 1 1 d . . .
H22 H 0.5109 0.2046 0.6360 0.045 Uiso 1 1 calc R . .
C23 C 0.5325(3) 0.1984(2) 0.8428(3) 0.0571(12) Uani 1 1 d . . .
H23A H 0.4542 0.2166 0.8652 0.086 Uiso 1 1 calc R . .
H23B H 0.5857 0.2445 0.8457 0.086 Uiso 1 1 calc R . .
H23C H 0.5575 0.1576 0.9069 0.086 Uiso 1 1 calc R . .
N2 N 0.4077(3) 0.0520(2) 0.3828(3) 0.0468(9) Uani 1 1 d . . .
C24 C 0.3110(4) 0.0979(3) 0.3857(5) 0.0584(13) Uani 1 1 d . . .
H24 H 0.2818 0.1155 0.4688 0.070 Uiso 1 1 calc R . .
C25 C 0.2516(4) 0.1207(3) 0.2671(6) 0.080(2) Uani 1 1 d . . .
H25 H 0.1835 0.1527 0.2721 0.096 Uiso 1 1 calc R . .
C26 C 0.2937(6) 0.0961(4) 0.1450(6) 0.099(3) Uani 1 1 d . . .
H26 H 0.2548 0.1113 0.0660 0.119 Uiso 1 1 calc R . .
C27 C 0.3940(5) 0.0486(3) 0.1386(5) 0.0754(18) Uani 1 1 d . . .
C28 C 0.4492(3) 0.0258(2) 0.2608(4) 0.0506(14) Uani 1 1 d . . .
C29 C 0.4511(5) 0.0215(5) 0.0146(4) 0.118(4) Uani 1 1 d . . .
H29 H 0.4169 0.0352 -0.0679 0.142 Uiso 1 1 calc R . .
H23 H 0.378(2) 0.122(2) 0.688(4) 0.061(16) Uiso 1 1 d D . .

loop_
_atom_site_aniso_label
_atom_site_aniso_U_11
_atom_site_aniso_U_22
_atom_site_aniso_U_33
_atom_site_aniso_U_23
_atom_site_aniso_U_13
_atom_site_aniso_U_12
Zn1 0.0293(3) 0.0462(4) 0.0299(3) 0.000 0.000 0.0014(5)
O11 0.0285(15) 0.0520(18) 0.0465(16) 0.0085(15) -0.0081(13) -0.0036(14)
O12 0.0218(19) 0.051(3) 0.093(4) 0.0109(19) 0.0064(18) -0.0048(13)
O13 0.0201(14) 0.0459(18) 0.0431(16) 0.0005(14) -0.0027(12) -0.0010(14)
C11 0.027(2) 0.034(3) 0.043(3) -0.012(2) -0.001(2) 0.0049(19)
C12 0.021(2) 0.047(3) 0.047(2) 0.007(2) -0.0075(15) -0.0016(18)
C13 0.040(2) 0.040(2) 0.212(5) -0.002(3) -0.008(5) 0.009(3)
N1 0.040(2) 0.056(2) 0.046(2) -0.012(2) 0.0109(18) -0.0074(18)
C14 0.054(3) 0.063(3) 0.074(3) -0.028(3) 0.021(3) -0.010(3)
C15 0.071(4) 0.088(5) 0.117(5) -0.050(5) 0.048(4) -0.013(3)
C16 0.116(6) 0.129(7) 0.069(4) -0.057(5) 0.059(5) -0.069(5)
C17 0.098(4) 0.099(5) 0.052(3) -0.033(4) 0.031(3) -0.057(3)
C18 0.064(3) 0.066(4) 0.0271(19) -0.015(2) 0.0114(18) -0.037(2)
C19 0.176(10) 0.163(12) 0.035(2) -0.026(4) 0.021(3) -0.129(8)
Zn2 0.0270(3) 0.0496(4) 0.0317(3) 0.000 0.000 -0.0050(5)
O21 0.0279(15) 0.0521(19) 0.0579(18) -0.0206(16) 0.0065(14) -0.0023(14)
O22 0.023(2) 0.049(3) 0.104(4) -0.017(2) -0.0026(19) -0.0033(14)
O23 0.0174(14) 0.0478(18) 0.0525(17) -0.0081(15) -0.0016(12) 0.0021(14)
C21 0.023(2) 0.047(3) 0.047(3) 0.008(2) 0.000(2) 0.002(2)
C22 0.024(2) 0.041(2) 0.048(2) 0.005(2) -0.0052(16) 0.0028(18)
C23 0.045(3) 0.050(3) 0.076(3) -0.022(2) 0.011(2) -0.006(2)
N2 0.048(2) 0.053(2) 0.040(2) 0.009(2) -0.0071(18) -0.0136(18)
C24 0.055(3) 0.055(3) 0.065(3) 0.017(3) -0.021(3) -0.017(3)
C25 0.072(4) 0.067(4) 0.100(5) 0.043(4) -0.042(4) -0.027(3)
C26 0.130(6) 0.086(5) 0.080(5) 0.051(4) -0.067(5) -0.064(5)
C27 0.114(5) 0.068(4) 0.045(3) 0.021(3) -0.035(3) -0.053(3)
C28 0.069(3) 0.047(4) 0.037(2) 0.010(2) -0.0091(19) -0.034(2)
C29 0.227(11) 0.097(9) 0.031(2) 0.010(3) -0.029(3) -0.088(6)

loop_
_atom_type_symbol
_atom_type_description
_atom_type_scat_dispersion_real
_atom_type_scat_dispersion_imag
_atom_type_scat_source
C C 0.0033 0.0016 'International Tables Vol C Tables 4.2.6.8 and 6.1.1.4'
H H 0.0000 0.0000 'International Tables Vol C Tables 4.2.6.8 and 6.1.1.4'
N N 0.0061 0.0033 'International Tables Vol C Tables 4.2.6.8 and 6.1.1.4'
O O 0.0106 0.0060 'International Tables Vol C Tables 4.2.6.8 and 6.1.1.4'
Zn Zn 0.2839 1.4301 'International Tables Vol C Tables 4.2.6.8 and 6.1.1.4'

loop_
_geom_angle_atom_site_label_1
_geom_angle_atom_site_label_2
_geom_angle_atom_site_label_3
_geom_angle
_geom_angle_site_symmetry_1
_geom_angle_site_symmetry_3
_geom_angle_publ_flag
O11 Zn1 O11 162.34(13) 2 . ?
O11 Zn1 O13 76.77(10) 2 2 ?
O11 Zn1 O13 91.70(10) . 2 ?
O11 Zn1 O13 91.70(10) 2 . ?
O11 Zn1 O13 76.77(10) . . ?
O13 Zn1 O13 99.09(13) 2 . ?
O11 Zn1 N1 89.36(11) 2 . ?
O11 Zn1 N1 104.55(10) . . ?
O13 Zn1 N1 161.19(11) 2 . ?
O13 Zn1 N1 93.89(11) . . ?
O11 Zn1 N1 104.55(10) 2 2 ?
O11 Zn1 N1 89.36(11) . 2 ?
O13 Zn1 N1 93.89(11) 2 2 ?
O13 Zn1 N1 161.19(11) . 2 ?
N1 Zn1 N1 77.15(18) . 2 ?
C11 O11 Zn1 119.8(2) . . ?
C12 O13 Zn1 115.70(19) . . ?
O11 C11 O12 126.1(4) . . ?
O11 C11 C12 118.7(3) . . ?
O12 C11 C12 115.3(4) . . ?
O13 C12 C13 112.6(3) . . ?
O13 C12 C11 108.3(3) . . ?
C13 C12 C11 110.7(3) . . ?
C14 N1 C18 118.3(4) . . ?
C14 N1 Zn1 127.9(3) . . ?
C18 N1 Zn1 113.6(3) . . ?
N1 C14 C15 122.6(5) . . ?
C16 C15 C14 118.7(6) . . ?
C15 C16 C17 120.8(6) . . ?
C16 C17 C18 116.4(6) . . ?
C16 C17 C19 124.2(6) . . ?
C18 C17 C19 119.4(6) . . ?
N1 C18 C17 123.2(4) . . ?
N1 C18 C18 117.7(2) . 2 ?
C17 C18 C18 119.1(3) . 2 ?
C19 C19 C17 121.5(3) 2 . ?
O21 Zn2 O21 159.93(14) . 2_655 ?
O21 Zn2 O23 76.20(9) . . ?
O21 Zn2 O23 91.15(10) 2_655 . ?
O21 Zn2 O23 91.15(10) . 2_655 ?
O21 Zn2 O23 76.20(9) 2_655 2_655 ?
O23 Zn2 O23 102.33(14) . 2_655 ?
O21 Zn2 N2 110.86(11) . . ?
O21 Zn2 N2 85.25(11) 2_655 . ?
O23 Zn2 N2 94.36(11) . . ?
O23 Zn2 N2 155.12(11) 2_655 . ?
O21 Zn2 N2 85.25(11) . 2_655 ?
O21 Zn2 N2 110.86(11) 2_655 2_655 ?
O23 Zn2 N2 155.12(11) . 2_655 ?
O23 Zn2 N2 94.36(11) 2_655 2_655 ?
N2 Zn2 N2 76.74(19) . 2_655 ?
C21 O21 Zn2 120.2(2) . . ?
C22 O23 Zn2 114.1(2) . . ?
O22 C21 O21 125.5(4) . . ?
O22 C21 C22 116.9(4) . . ?
O21 C21 C22 117.5(3) . . ?
O23 C22 C23 111.0(3) . . ?
O23 C22 C21 107.2(3) . . ?
C23 C22 C21 113.0(3) . . ?
C24 N2 C28 118.6(4) . . ?
C24 N2 Zn2 127.0(3) . . ?
C28 N2 Zn2 114.0(3) . . ?
N2 C24 C25 121.9(5) . . ?
C26 C25 C24 119.8(6) . . ?
C25 C26 C27 119.8(6) . . ?
C26 C27 C28 118.3(5) . . ?
C26 C27 C29 125.2(5) . . ?
C28 C27 C29 116.5(6) . . ?
N2 C28 C27 121.6(4) . . ?
N2 C28 C28 117.5(2) . 2_655 ?
C27 C28 C28 120.9(3) . 2_655 ?
C29 C29 C27 122.5(3) 2_655 . ?

loop_
_geom_bond_atom_site_label_1
_geom_bond_atom_site_label_2
_geom_bond_distance
_geom_bond_site_symmetry_2
_geom_bond_publ_flag
Zn1 O11 2.045(2) 2 ?
Zn1 O11 2.045(2) . ?
Zn1 O13 2.140(3) 2 ?
Zn1 O13 2.140(3) . ?
Zn1 N1 2.158(3) . ?
Zn1 N1 2.158(3) 2 ?
O11 C11 1.249(4) . ?
O12 C11 1.252(4) . ?
O13 C12 1.422(4) . ?
C11 C12 1.533(5) . ?
C12 C13 1.506(4) . ?
N1 C14 1.317(5) . ?
N1 C18 1.358(4) . ?
C14 C15 1.411(6) . ?
C15 C16 1.359(8) . ?
C16 C17 1.397(8) . ?
C17 C18 1.407(5) . ?
C17 C19 1.431(6) . ?
C18 C18 1.426(7) 2 ?
C19 C19 1.299(13) 2 ?
Zn2 O21 2.039(2) . ?
Zn2 O21 2.039(2) 2_655 ?
Zn2 O23 2.139(2) . ?
Zn2 O23 2.139(2) 2_655 ?
Zn2 N2 2.164(3) . ?
Zn2 N2 2.164(3) 2_655 ?
O21 C21 1.248(4) . ?
O22 C21 1.247(4) . ?
O23 C22 1.425(4) . ?
C21 C22 1.532(5) . ?
C22 C23 1.528(4) . ?
N2 C24 1.326(5) . ?
N2 C28 1.361(4) . ?
C24 C25 1.401(5) . ?
C25 C26 1.358(8) . ?
C26 C27 1.375(7) . ?
C27 C28 1.409(5) . ?
C27 C29 1.454(6) . ?
C28 C28 1.425(7) 2_655 ?
C29 C29 1.308(11) 2_655 ?

loop_
_geom_hbond_atom_site_label_D
_geom_hbond_atom_site_label_H
_geom_hbond_atom_site_label_A
_geom_hbond_distance_DH
_geom_hbond_distance_HA
_geom_hbond_distance_DA
_geom_hbond_angle_DHA
_geom_hbond_site_symmetry_A
O13 H13 O22 0.88 1.75 2.610(4) 166 1_455
O23 H23 O12 0.90 1.70 2.592(3) 171 .
C13 H13A O22 0.96 2.56 3.214(6) 125 1_455
C19 H19 O13 0.93 2.49 3.336(5) 152 1_556
C24 H24 O12 0.93 2.53 3.446(6) 170 .
